data_4032050
loop_
_publ_author_name
'Etheridge, Forrest S.'
'Fernando, Roshan J.'
'Peji\'c, Sandra'
'Zeller, Matthias'
'Sauv\'e, Genevi\`eve'

_publ_section_title
;
 Synthesis and characterization of fluorinated azadipyrromethene complexes
 as acceptors for organic photovoltaics.
;
_journal_name_full 'Beilstein journal of organic chemistry'
_journal_page_first 1925
_journal_page_last 1938
_journal_paper_doi 10.3762/bjoc.12.182
_journal_volume 12
_journal_year 2016
_chemical_formula_moiety 'C96 H56 F4 N6 Zn, C H2 Cl2'
_chemical_formula_sum 'C97 H58 Cl2 F4 N6 Zn'
_chemical_formula_weight 1519.76
_space_group_crystal_system monoclinic
_space_group_IT_number 15
_space_group_name_Hall '-C 2yc'
_space_group_name_H-M_alt 'C 1 2/c 1'
_symmetry_space_group_name_Hall '-C 2yc'
_symmetry_space_group_name_H-M 'C 1 2/c 1'
_atom_sites_solution_hydrogens geom
_atom_sites_solution_primary direct
_atom_sites_solution_secondary difmap
_audit_creation_method SHELXL-2014/7
_cell_angle_alpha 90
_cell_angle_beta 93.670(3)
_cell_angle_gamma 90
_cell_formula_units_Z 4
_cell_length_a 21.926(2)
_cell_length_b 17.636(2)
_cell_length_c 18.914(2)
_cell_measurement_reflns_used 66194
_cell_measurement_temperature 100(2)
_cell_measurement_theta_max 72.237
_cell_measurement_theta_min 4.056
_cell_volume 7298.8(13)
_computing_cell_refinement 'HKL3000 (Otwinowski & Minor, 1997)'
_computing_data_collection 'CrystalClear-SM Expert 2.1 b32 (Rigaku, 2014)'
_computing_data_reduction 'HKL3000 (Otwinowski & Minor, 1997)'
_computing_structure_refinement
;  
SHELXL-2014/7 (Sheldrick, 2014), 
SHELXLE Rev714 (H\"ubschle et al., 2011)
;
_computing_structure_solution 'SHELXS-97 (Sheldrick, 2008)'
_diffrn_ambient_temperature 100(2)
_diffrn_measured_fraction_theta_full 0.985
_diffrn_measured_fraction_theta_max 0.967
_diffrn_measurement_device_type 'Rigaku Rapid II curved image plate diffractometer'
_diffrn_measurement_method 'omega scans'
_diffrn_radiation_monochromator 'laterally graded multilayer (Goebel) mirror'
_diffrn_radiation_type CuK\a
_diffrn_radiation_wavelength 1.54178
_diffrn_reflns_av_R_equivalents 0.0452
_diffrn_reflns_av_unetI/netI 0.0165
_diffrn_reflns_Laue_measured_fraction_full 0.985
_diffrn_reflns_Laue_measured_fraction_max 0.967
_diffrn_reflns_limit_h_max 26
_diffrn_reflns_limit_h_min -26
_diffrn_reflns_limit_k_max 21
_diffrn_reflns_limit_k_min -21
_diffrn_reflns_limit_l_max 23
_diffrn_reflns_limit_l_min -23
_diffrn_reflns_number 66194
_diffrn_reflns_point_group_measured_fraction_full 0.985
_diffrn_reflns_point_group_measured_fraction_max 0.967
_diffrn_reflns_theta_full 67.679
_diffrn_reflns_theta_max 72.237
_diffrn_reflns_theta_min 4.056
_diffrn_source 'microfocus X-ray tube'
_exptl_absorpt_coefficient_mu 1.675
_exptl_absorpt_correction_T_max 0.720
_exptl_absorpt_correction_T_min 0.615
_exptl_absorpt_correction_type multi-scan
_exptl_absorpt_process_details 'SCALEPACK (Otwinowski & Minor, 1997)'
_exptl_crystal_colour black
_exptl_crystal_density_diffrn 1.383
_exptl_crystal_description block
_exptl_crystal_F_000 3128
_exptl_crystal_size_max 0.350
_exptl_crystal_size_mid 0.310
_exptl_crystal_size_min 0.210
_refine_diff_density_max 0.444
_refine_diff_density_min -0.483
_refine_diff_density_rms 0.072
_refine_ls_extinction_coef 0.00067(3)
_refine_ls_extinction_expression Fc^*^=kFc[1+0.001xFc^2^\l^3^/sin(2\q)]^-1/4^
_refine_ls_extinction_method 'SHELXL-2014/7 (Sheldrick 2014'
_refine_ls_goodness_of_fit_ref 1.131
_refine_ls_hydrogen_treatment constr
_refine_ls_matrix_type full
_refine_ls_number_parameters 511
_refine_ls_number_reflns 6973
_refine_ls_number_restraints 0
_refine_ls_restrained_S_all 1.131
_refine_ls_R_factor_all 0.0487
_refine_ls_R_factor_gt 0.0466
_refine_ls_shift/su_max 0.001
_refine_ls_shift/su_mean 0.000
_refine_ls_structure_factor_coef Fsqd
_refine_ls_weighting_details 'w=1/[\s^2^(Fo^2^)+(0.0462P)^2^+22.5412P] where P=(Fo^2^+2Fc^2^)/3'
_refine_ls_weighting_scheme calc
_refine_ls_wR_factor_gt 0.1215
_refine_ls_wR_factor_ref 0.1251
_reflns_Friedel_coverage 0.000
_reflns_number_gt 6710
_reflns_number_total 6973
_reflns_threshold_expression 'I > 2\s(I)'
_cod_data_source_file 1860-5397-12-182-S2.cif
_cod_data_source_block FSE-2-70-5
_cod_depositor_comments 'Adding full bibliography for 4032050.cif.'
_cod_database_code 4032050
_shelx_shelxl_version_number 2014/7
_shelx_space_group_comment
;
The symmetry employed for this shelxl refinement is uniquely defined
by the following loop, which should always be used as a source of
symmetry information in preference to the above space-group names.
They are only intended as comments.
;
_shelx_estimated_absorpt_t_min 0.592
_shelx_estimated_absorpt_t_max 0.720

loop_
_space_group_symop_operation_xyz
'x, y, z'
'-x, y, -z+1/2'
'x+1/2, y+1/2, z'
'-x+1/2, y+1/2, -z+1/2'
'-x, -y, -z'
'x, -y, z-1/2'
'-x+1/2, -y+1/2, -z'
'x+1/2, -y+1/2, z-1/2'

loop_
_atom_site_label
_atom_site_type_symbol
_atom_site_fract_x
_atom_site_fract_y
_atom_site_fract_z
_atom_site_U_iso_or_equiv
_atom_site_adp_type
_atom_site_occupancy
_atom_site_site_symmetry_order
_atom_site_calc_flag
_atom_site_refinement_flags_posn
_atom_site_refinement_flags_adp
_atom_site_refinement_flags_occupancy
_atom_site_disorder_assembly
_atom_site_disorder_group
C1 C 0.57881(10) 0.38554(12) 0.22738(12) 0.0189(4) Uani 1 1 d . . . . .
C2 C 0.62403(10) 0.34164(12) 0.26709(12) 0.0187(4) Uani 1 1 d . . . . .
C3 C 0.64577(10) 0.38639(12) 0.32454(11) 0.0186(4) Uani 1 1 d . . . . .
C4 C 0.61159(10) 0.45543(12) 0.31892(11) 0.0173(4) Uani 1 1 d . . . . .
C5 C 0.58362(10) 0.57291(12) 0.36893(11) 0.0174(4) Uani 1 1 d . . . . .
C6 C 0.59958(10) 0.63729(12) 0.41330(12) 0.0184(4) Uani 1 1 d . . . . .
C7 C 0.55353(10) 0.69063(12) 0.39889(11) 0.0183(4) Uani 1 1 d . . . . .
C8 C 0.50876(10) 0.65568(12) 0.35063(11) 0.0171(4) Uani 1 1 d . . . . .
C9 C 0.54197(10) 0.36344(13) 0.16293(12) 0.0205(5) Uani 1 1 d . . . . .
C10 C 0.52774(11) 0.41606(14) 0.10938(13) 0.0248(5) Uani 1 1 d . . . . .
H10 H 0.5439 0.4660 0.1133 0.030 Uiso 1 1 calc R U . . .
C11 C 0.49004(12) 0.39619(15) 0.04998(13) 0.0283(5) Uani 1 1 d . . . . .
H11 H 0.4809 0.4322 0.0135 0.034 Uiso 1 1 calc R U . . .
C12 C 0.46592(11) 0.32320(15) 0.04453(13) 0.0284(5) Uani 1 1 d . . . . .
H12 H 0.4397 0.3096 0.0046 0.034 Uiso 1 1 calc R U . . .
C13 C 0.48012(11) 0.27051(14) 0.09722(13) 0.0265(5) Uani 1 1 d . . . . .
H13 H 0.4636 0.2208 0.0933 0.032 Uiso 1 1 calc R U . . .
C14 C 0.51836(11) 0.28992(13) 0.15570(13) 0.0236(5) Uani 1 1 d . . . . .
H14 H 0.5286 0.2530 0.1911 0.028 Uiso 1 1 calc R U . . .
C15 C 0.64145(10) 0.26559(12) 0.25311(12) 0.0189(4) Uani 1 1 d . . . . .
C16 C 0.65816(10) 0.20114(13) 0.24640(12) 0.0213(5) Uani 1 1 d . . . . .
C17 C 0.67976(10) 0.12467(12) 0.24662(12) 0.0204(5) Uani 1 1 d . . . . .
C18 C 0.68293(12) 0.08214(14) 0.18482(13) 0.0277(5) Uani 1 1 d . . . . .
H18 H 0.6704 0.1039 0.1403 0.033 Uiso 1 1 calc R U . . .
C19 C 0.70436(13) 0.00789(14) 0.18814(14) 0.0330(6) Uani 1 1 d . . . . .
H19 H 0.7067 -0.0207 0.1459 0.040 Uiso 1 1 calc R U . . .
C20 C 0.72222(13) -0.02428(14) 0.25267(15) 0.0335(6) Uani 1 1 d . . . . .
H20 H 0.7366 -0.0751 0.2547 0.040 Uiso 1 1 calc R U . . .
C21 C 0.71926(13) 0.01732(14) 0.31445(15) 0.0329(6) Uani 1 1 d . . . . .
H21 H 0.7316 -0.0049 0.3589 0.039 Uiso 1 1 calc R U . . .
C22 C 0.69831(11) 0.09125(14) 0.31130(13) 0.0266(5) Uani 1 1 d . . . . .
H22 H 0.6965 0.1197 0.3538 0.032 Uiso 1 1 calc R U . . .
C23 C 0.69330(10) 0.36687(12) 0.37938(12) 0.0188(4) Uani 1 1 d . . . . .
C24 C 0.74218(10) 0.32020(12) 0.36363(12) 0.0205(5) Uani 1 1 d . . . . .
H24 H 0.7442 0.3012 0.3168 0.025 Uiso 1 1 calc R U . . .
C25 C 0.78789(10) 0.30094(13) 0.41476(12) 0.0222(5) Uani 1 1 d . . . . .
H25 H 0.8211 0.2695 0.4035 0.027 Uiso 1 1 calc R U . . .
C26 C 0.78364(10) 0.32868(12) 0.48207(12) 0.0218(5) Uani 1 1 d . . . . .
C27 C 0.73685(11) 0.37504(13) 0.50031(13) 0.0251(5) Uani 1 1 d . . . . .
H27 H 0.7355 0.3936 0.5473 0.030 Uiso 1 1 calc R U . . .
C28 C 0.69159(11) 0.39431(13) 0.44898(12) 0.0232(5) Uani 1 1 d . . . . .
H28 H 0.6590 0.4264 0.4610 0.028 Uiso 1 1 calc R U . . .
C29 C 0.65313(10) 0.64396(12) 0.46344(12) 0.0189(4) Uani 1 1 d . . . . .
C30 C 0.70899(11) 0.61055(13) 0.45031(12) 0.0240(5) Uani 1 1 d . . . . .
H30 H 0.7130 0.5839 0.4072 0.029 Uiso 1 1 calc R U . . .
C31 C 0.75887(11) 0.61567(14) 0.49940(13) 0.0267(5) Uani 1 1 d . . . . .
H31 H 0.7968 0.5926 0.4904 0.032 Uiso 1 1 calc R U . . .
C32 C 0.75197(11) 0.65500(14) 0.56134(13) 0.0247(5) Uani 1 1 d . . . . .
C33 C 0.69783(11) 0.68866(14) 0.57676(13) 0.0266(5) Uani 1 1 d . . . . .
H33 H 0.6943 0.7149 0.6201 0.032 Uiso 1 1 calc R U . . .
C34 C 0.64841(11) 0.68322(13) 0.52723(12) 0.0226(5) Uani 1 1 d . . . . .
H34 H 0.6108 0.7065 0.5368 0.027 Uiso 1 1 calc R U . . .
C35 C 0.55299(10) 0.76629(13) 0.42503(12) 0.0207(5) Uani 1 1 d . . . . .
C36 C 0.55907(11) 0.82998(14) 0.44701(13) 0.0249(5) Uani 1 1 d . . . . .
C37 C 0.56937(10) 0.90528(13) 0.47369(14) 0.0249(5) Uani 1 1 d . . . . .
C38 C 0.55922(12) 0.92347(15) 0.54338(15) 0.0318(6) Uani 1 1 d . . . . .
H38 H 0.5454 0.8855 0.5742 0.038 Uiso 1 1 calc R U . . .
C39 C 0.56921(13) 0.99692(16) 0.56845(16) 0.0363(6) Uani 1 1 d . . . . .
H39 H 0.5621 1.0088 0.6162 0.044 Uiso 1 1 calc R U . . .
C40 C 0.58937(12) 1.05243(14) 0.52443(16) 0.0329(6) Uani 1 1 d . . . . .
H40 H 0.5957 1.1026 0.5416 0.039 Uiso 1 1 calc R U . . .
C41 C 0.60030(12) 1.03483(15) 0.45515(16) 0.0336(6) Uani 1 1 d . . . . .
H41 H 0.6147 1.0730 0.4249 0.040 Uiso 1 1 calc R U . . .
C42 C 0.59049(12) 0.96218(14) 0.42968(15) 0.0307(6) Uani 1 1 d . . . . .
H42 H 0.5981 0.9507 0.3820 0.037 Uiso 1 1 calc R U . . .
C43 C 0.45004(10) 0.68597(13) 0.32116(12) 0.0203(5) Uani 1 1 d . . . . .
C44 C 0.44260(11) 0.76285(13) 0.30476(13) 0.0242(5) Uani 1 1 d . . . . .
H44 H 0.4739 0.7979 0.3191 0.029 Uiso 1 1 calc R U . . .
C45 C 0.38983(12) 0.78826(15) 0.26762(14) 0.0311(6) Uani 1 1 d . . . . .
H45 H 0.3854 0.8404 0.2558 0.037 Uiso 1 1 calc R U . . .
C46 C 0.34356(12) 0.73748(16) 0.24783(13) 0.0313(6) Uani 1 1 d . . . . .
H46 H 0.3082 0.7546 0.2209 0.038 Uiso 1 1 calc R U . . .
C47 C 0.34879(11) 0.66201(15) 0.26713(13) 0.0283(5) Uani 1 1 d . . . . .
H47 H 0.3163 0.6277 0.2552 0.034 Uiso 1 1 calc R U . . .
C48 C 0.40153(10) 0.63655(13) 0.30391(12) 0.0225(5) Uani 1 1 d . . . . .
H48 H 0.4048 0.5848 0.3176 0.027 Uiso 1 1 calc R U . . .
N1 N 0.57166(8) 0.45292(10) 0.25823(10) 0.0178(4) Uani 1 1 d . . . . .
N2 N 0.61844(8) 0.51212(10) 0.36495(10) 0.0175(4) Uani 1 1 d . . . . .
N3 N 0.52724(8) 0.58619(10) 0.33271(10) 0.0182(4) Uani 1 1 d . . . . .
F1 F 0.82770(6) 0.30833(8) 0.53281(7) 0.0279(3) Uani 1 1 d . . . . .
F2 F 0.80024(7) 0.65943(9) 0.60992(8) 0.0345(4) Uani 1 1 d . . . . .
Zn1 Zn 0.5000 0.52233(2) 0.2500 0.01720(13) Uani 1 2 d S T P . .
C49 C 0.5306(3) 0.0396(3) 0.2684(4) 0.0405(13) Uani 0.5 1 d . . P A -1
H49A H 0.5381 0.0473 0.3201 0.049 Uiso 0.5 1 calc R U P A -1
H49B H 0.5698 0.0456 0.2457 0.049 Uiso 0.5 1 calc R U P A -1
Cl1 Cl 0.4983(4) -0.05472(7) 0.2500(5) 0.0559(6) Uani 0.5 1 d . . P A -1
Cl2 Cl 0.47710(8) 0.10409(8) 0.23356(10) 0.0539(4) Uani 0.5 1 d . . P A -1

loop_
_atom_site_aniso_label
_atom_site_aniso_U_11
_atom_site_aniso_U_22
_atom_site_aniso_U_33
_atom_site_aniso_U_23
_atom_site_aniso_U_13
_atom_site_aniso_U_12
C1 0.0197(10) 0.0161(10) 0.0209(11) -0.0010(8) 0.0020(9) 0.0000(8)
C2 0.0215(11) 0.0149(10) 0.0199(11) -0.0008(8) 0.0020(9) 0.0001(8)
C3 0.0195(10) 0.0178(10) 0.0187(10) 0.0009(8) 0.0027(9) -0.0015(8)
C4 0.0170(10) 0.0159(10) 0.0184(10) 0.0019(8) -0.0027(8) -0.0003(8)
C5 0.0169(10) 0.0154(10) 0.0199(10) -0.0013(8) 0.0006(8) -0.0010(8)
C6 0.0182(10) 0.0168(10) 0.0204(11) -0.0002(8) 0.0034(9) -0.0014(8)
C7 0.0182(10) 0.0182(10) 0.0187(10) 0.0000(8) 0.0031(8) 0.0011(8)
C8 0.0169(10) 0.0156(10) 0.0191(10) 0.0004(8) 0.0028(8) -0.0001(8)
C9 0.0196(11) 0.0211(11) 0.0208(11) -0.0010(9) 0.0011(9) 0.0025(8)
C10 0.0273(12) 0.0218(11) 0.0249(12) -0.0006(9) -0.0012(10) 0.0040(9)
C11 0.0313(13) 0.0310(13) 0.0218(12) -0.0025(10) -0.0048(10) 0.0086(10)
C12 0.0239(12) 0.0386(14) 0.0222(12) -0.0102(10) -0.0024(10) 0.0041(10)
C13 0.0257(12) 0.0261(12) 0.0275(12) -0.0075(10) 0.0010(10) -0.0010(9)
C14 0.0236(11) 0.0226(11) 0.0246(12) -0.0034(9) 0.0014(9) 0.0002(9)
C15 0.0196(10) 0.0181(11) 0.0186(11) -0.0001(8) -0.0013(9) -0.0023(8)
C16 0.0216(11) 0.0214(11) 0.0207(11) -0.0002(9) 0.0003(9) 0.0006(9)
C17 0.0195(11) 0.0156(10) 0.0264(12) -0.0005(8) 0.0038(9) -0.0014(8)
C18 0.0356(13) 0.0242(12) 0.0237(12) -0.0016(9) 0.0048(10) 0.0037(10)
C19 0.0470(16) 0.0220(12) 0.0309(13) -0.0056(10) 0.0101(12) 0.0064(11)
C20 0.0414(15) 0.0175(12) 0.0422(15) 0.0005(10) 0.0075(12) 0.0080(10)
C21 0.0420(15) 0.0252(13) 0.0316(14) 0.0070(10) 0.0034(12) 0.0070(11)
C22 0.0319(13) 0.0238(12) 0.0241(12) -0.0021(9) 0.0004(10) 0.0023(10)
C23 0.0192(10) 0.0152(10) 0.0219(11) 0.0016(8) 0.0011(9) -0.0015(8)
C24 0.0211(11) 0.0187(10) 0.0215(11) -0.0008(8) 0.0005(9) -0.0022(8)
C25 0.0203(11) 0.0202(11) 0.0258(12) 0.0017(9) -0.0016(9) 0.0000(9)
C26 0.0224(11) 0.0169(10) 0.0248(12) 0.0044(9) -0.0080(9) -0.0035(8)
C27 0.0310(13) 0.0229(11) 0.0209(11) -0.0004(9) -0.0037(10) 0.0011(9)
C28 0.0254(12) 0.0200(11) 0.0240(12) -0.0002(9) -0.0001(9) 0.0024(9)
C29 0.0197(11) 0.0159(10) 0.0207(11) -0.0004(8) -0.0005(9) -0.0022(8)
C30 0.0243(12) 0.0257(12) 0.0218(11) -0.0048(9) 0.0007(9) -0.0009(9)
C31 0.0203(11) 0.0307(13) 0.0287(13) -0.0070(10) -0.0021(10) 0.0022(9)
C32 0.0220(11) 0.0272(12) 0.0239(12) -0.0004(9) -0.0067(9) -0.0018(9)
C33 0.0292(12) 0.0290(12) 0.0212(12) -0.0054(9) -0.0008(10) -0.0014(10)
C34 0.0217(11) 0.0228(11) 0.0235(12) -0.0017(9) 0.0023(9) 0.0015(9)
C35 0.0193(11) 0.0202(11) 0.0228(11) -0.0013(9) 0.0022(9) 0.0009(8)
C36 0.0205(11) 0.0245(12) 0.0297(13) -0.0014(10) 0.0017(10) 0.0018(9)
C37 0.0170(10) 0.0197(11) 0.0374(13) -0.0057(10) -0.0026(10) 0.0009(9)
C38 0.0323(13) 0.0277(13) 0.0359(14) -0.0041(11) 0.0053(11) -0.0056(10)
C39 0.0368(15) 0.0352(14) 0.0375(15) -0.0141(12) 0.0073(12) -0.0060(12)
C40 0.0259(12) 0.0215(12) 0.0512(17) -0.0116(11) 0.0017(12) -0.0022(10)
C41 0.0326(14) 0.0218(12) 0.0467(16) -0.0017(11) 0.0051(12) -0.0052(10)
C42 0.0295(13) 0.0259(12) 0.0369(14) -0.0059(11) 0.0039(11) -0.0025(10)
C43 0.0204(11) 0.0216(11) 0.0190(11) 0.0014(8) 0.0026(9) 0.0036(9)
C44 0.0260(12) 0.0213(11) 0.0257(12) 0.0007(9) 0.0046(10) 0.0024(9)
C45 0.0316(13) 0.0318(13) 0.0310(13) 0.0098(11) 0.0095(11) 0.0135(11)
C46 0.0239(12) 0.0480(16) 0.0220(12) 0.0015(11) 0.0016(10) 0.0117(11)
C47 0.0203(11) 0.0386(14) 0.0259(12) -0.0029(10) 0.0004(10) 0.0044(10)
C48 0.0175(10) 0.0227(11) 0.0272(12) -0.0030(9) 0.0021(9) 0.0034(9)
N1 0.0179(9) 0.0159(9) 0.0193(9) -0.0009(7) -0.0019(7) 0.0020(7)
N2 0.0184(9) 0.0154(9) 0.0185(9) -0.0002(7) -0.0013(7) -0.0008(7)
N3 0.0177(9) 0.0168(9) 0.0198(9) -0.0004(7) -0.0010(7) 0.0000(7)
F1 0.0270(7) 0.0264(7) 0.0288(7) 0.0036(6) -0.0098(6) 0.0023(6)
F2 0.0279(8) 0.0438(9) 0.0301(8) -0.0084(7) -0.0116(6) 0.0024(6)
Zn1 0.0169(2) 0.0140(2) 0.0201(2) 0.000 -0.00271(16) 0.000
C49 0.037(3) 0.032(3) 0.052(4) -0.003(3) -0.002(3) -0.001(2)
Cl1 0.1023(15) 0.0234(5) 0.0442(7) -0.010(2) 0.0209(9) -0.025(2)
Cl2 0.0611(10) 0.0252(7) 0.0726(11) -0.0008(6) -0.0176(8) 0.0070(6)

loop_
_atom_type_symbol
_atom_type_description
_atom_type_scat_dispersion_real
_atom_type_scat_dispersion_imag
_atom_type_scat_source
C C 0.0181 0.0091 'International Tables Vol C Tables 4.2.6.8 and 6.1.1.4'
H H 0.0000 0.0000 'International Tables Vol C Tables 4.2.6.8 and 6.1.1.4'
N N 0.0311 0.0180 'International Tables Vol C Tables 4.2.6.8 and 6.1.1.4'
F F 0.0727 0.0534 'International Tables Vol C Tables 4.2.6.8 and 6.1.1.4'
Zn Zn -1.5491 0.6778 'International Tables Vol C Tables 4.2.6.8 and 6.1.1.4'
Cl Cl 0.3639 0.7018 'International Tables Vol C Tables 4.2.6.8 and 6.1.1.4'

loop_
_geom_angle_atom_site_label_1
_geom_angle_atom_site_label_2
_geom_angle_atom_site_label_3
_geom_angle
_geom_angle_site_symmetry_1
_geom_angle_site_symmetry_3
N1 C1 C2 110.37(19) . .
N1 C1 C9 121.6(2) . .
C2 C1 C9 128.1(2) . .
C3 C2 C15 126.3(2) . .
C3 C2 C1 106.96(19) . .
C15 C2 C1 126.6(2) . .
C2 C3 C4 105.74(19) . .
C2 C3 C23 127.5(2) . .
C4 C3 C23 126.8(2) . .
N2 C4 N1 126.89(19) . .
N2 C4 C3 123.8(2) . .
N1 C4 C3 109.36(18) . .
N2 C5 N3 127.28(19) . .
N2 C5 C6 123.6(2) . .
N3 C5 C6 109.17(18) . .
C7 C6 C5 105.78(19) . .
C7 C6 C29 127.8(2) . .
C5 C6 C29 126.46(19) . .
C6 C7 C35 125.9(2) . .
C6 C7 C8 106.96(19) . .
C35 C7 C8 127.1(2) . .
N3 C8 C7 110.34(18) . .
N3 C8 C43 120.50(19) . .
C7 C8 C43 129.2(2) . .
C10 C9 C14 118.8(2) . .
C10 C9 C1 120.7(2) . .
C14 C9 C1 120.4(2) . .
C9 C10 C11 120.7(2) . .
C9 C10 H10 119.6 . .
C11 C10 H10 119.6 . .
C12 C11 C10 119.6(2) . .
C12 C11 H11 120.2 . .
C10 C11 H11 120.2 . .
C13 C12 C11 120.0(2) . .
C13 C12 H12 120.0 . .
C11 C12 H12 120.0 . .
C12 C13 C14 120.3(2) . .
C12 C13 H13 119.8 . .
C14 C13 H13 119.8 . .
C13 C14 C9 120.5(2) . .
C13 C14 H14 119.8 . .
C9 C14 H14 119.8 . .
C16 C15 C2 175.1(2) . .
C15 C16 C17 173.7(2) . .
C18 C17 C22 118.7(2) . .
C18 C17 C16 122.6(2) . .
C22 C17 C16 118.6(2) . .
C19 C18 C17 120.2(2) . .
C19 C18 H18 119.9 . .
C17 C18 H18 119.9 . .
C20 C19 C18 120.2(2) . .
C20 C19 H19 119.9 . .
C18 C19 H19 119.9 . .
C19 C20 C21 120.2(2) . .
C19 C20 H20 119.9 . .
C21 C20 H20 119.9 . .
C22 C21 C20 119.8(2) . .
C22 C21 H21 120.1 . .
C20 C21 H21 120.1 . .
C21 C22 C17 120.9(2) . .
C21 C22 H22 119.5 . .
C17 C22 H22 119.5 . .
C24 C23 C28 118.0(2) . .
C24 C23 C3 120.5(2) . .
C28 C23 C3 121.5(2) . .
C25 C24 C23 121.6(2) . .
C25 C24 H24 119.2 . .
C23 C24 H24 119.2 . .
C26 C25 C24 118.0(2) . .
C26 C25 H25 121.0 . .
C24 C25 H25 121.0 . .
F1 C26 C25 118.1(2) . .
F1 C26 C27 119.1(2) . .
C25 C26 C27 122.8(2) . .
C26 C27 C28 118.9(2) . .
C26 C27 H27 120.6 . .
C28 C27 H27 120.6 . .
C27 C28 C23 120.7(2) . .
C27 C28 H28 119.6 . .
C23 C28 H28 119.6 . .
C30 C29 C34 118.4(2) . .
C30 C29 C6 121.8(2) . .
C34 C29 C6 119.8(2) . .
C31 C30 C29 121.0(2) . .
C31 C30 H30 119.5 . .
C29 C30 H30 119.5 . .
C32 C31 C30 118.4(2) . .
C32 C31 H31 120.8 . .
C30 C31 H31 120.8 . .
F2 C32 C33 118.5(2) . .
F2 C32 C31 118.7(2) . .
C33 C32 C31 122.7(2) . .
C32 C33 C34 118.3(2) . .
C32 C33 H33 120.9 . .
C34 C33 H33 120.9 . .
C33 C34 C29 121.2(2) . .
C33 C34 H34 119.4 . .
C29 C34 H34 119.4 . .
C36 C35 C7 173.1(2) . .
C35 C36 C37 177.3(3) . .
C38 C37 C42 118.5(2) . .
C38 C37 C36 121.1(2) . .
C42 C37 C36 120.3(2) . .
C37 C38 C39 120.5(2) . .
C37 C38 H38 119.8 . .
C39 C38 H38 119.8 . .
C40 C39 C38 120.4(3) . .
C40 C39 H39 119.8 . .
C38 C39 H39 119.8 . .
C39 C40 C41 119.7(2) . .
C39 C40 H40 120.1 . .
C41 C40 H40 120.1 . .
C42 C41 C40 120.4(3) . .
C42 C41 H41 119.8 . .
C40 C41 H41 119.8 . .
C41 C42 C37 120.5(3) . .
C41 C42 H42 119.8 . .
C37 C42 H42 119.8 . .
C48 C43 C44 118.5(2) . .
C48 C43 C8 119.8(2) . .
C44 C43 C8 121.5(2) . .
C45 C44 C43 120.4(2) . .
C45 C44 H44 119.8 . .
C43 C44 H44 119.8 . .
C46 C45 C44 120.0(2) . .
C46 C45 H45 120.0 . .
C44 C45 H45 120.0 . .
C47 C46 C45 120.2(2) . .
C47 C46 H46 119.9 . .
C45 C46 H46 119.9 . .
C46 C47 C48 119.8(2) . .
C46 C47 H47 120.1 . .
C48 C47 H47 120.1 . .
C47 C48 C43 120.9(2) . .
C47 C48 H48 119.6 . .
C43 C48 H48 119.6 . .
C1 N1 C4 107.53(18) . .
C1 N1 Zn1 128.79(15) . .
C4 N1 Zn1 119.62(14) . .
C5 N2 C4 127.36(19) . .
C8 N3 C5 107.58(18) . .
C8 N3 Zn1 129.50(15) . .
C5 N3 Zn1 120.25(14) . .
N3 Zn1 N3 111.00(11) . 2_655
N3 Zn1 N1 95.22(7) . .
N3 Zn1 N1 127.29(7) 2_655 .
N3 Zn1 N1 127.30(7) . 2_655
N3 Zn1 N1 95.22(7) 2_655 2_655
N1 Zn1 N1 104.07(11) . 2_655
Cl2 C49 Cl1 106.1(4) . .
Cl2 C49 H49A 110.5 . .
Cl1 C49 H49A 110.5 . .
Cl2 C49 H49B 110.5 . .
Cl1 C49 H49B 110.5 . .
H49A C49 H49B 108.7 . .

loop_
_geom_bond_atom_site_label_1
_geom_bond_atom_site_label_2
_geom_bond_distance
_geom_bond_site_symmetry_2
C1 N1 1.338(3) .
C1 C2 1.432(3) .
C1 C9 1.471(3) .
C2 C3 1.402(3) .
C2 C15 1.424(3) .
C3 C4 1.430(3) .
C3 C23 1.464(3) .
C4 N2 1.328(3) .
C4 N1 1.399(3) .
C5 N2 1.321(3) .
C5 N3 1.394(3) .
C5 C6 1.442(3) .
C6 C7 1.394(3) .
C6 C29 1.466(3) .
C7 C35 1.423(3) .
C7 C8 1.436(3) .
C8 N3 1.341(3) .
C8 C43 1.470(3) .
C9 C10 1.394(3) .
C9 C14 1.400(3) .
C10 C11 1.396(3) .
C10 H10 0.9500 .
C11 C12 1.393(4) .
C11 H11 0.9500 .
C12 C13 1.383(4) .
C12 H12 0.9500 .
C13 C14 1.387(3) .
C13 H13 0.9500 .
C14 H14 0.9500 .
C15 C16 1.203(3) .
C16 C17 1.429(3) .
C17 C18 1.394(3) .
C17 C22 1.395(3) .
C18 C19 1.391(3) .
C18 H18 0.9500 .
C19 C20 1.380(4) .
C19 H19 0.9500 .
C20 C21 1.385(4) .
C20 H20 0.9500 .
C21 C22 1.382(3) .
C21 H21 0.9500 .
C22 H22 0.9500 .
C23 C24 1.398(3) .
C23 C28 1.405(3) .
C24 C25 1.390(3) .
C24 H24 0.9500 .
C25 C26 1.373(3) .
C25 H25 0.9500 .
C26 F1 1.365(3) .
C26 C27 1.373(3) .
C27 C28 1.385(3) .
C27 H27 0.9500 .
C28 H28 0.9500 .
C29 C30 1.396(3) .
C29 C34 1.401(3) .
C30 C31 1.392(3) .
C30 H30 0.9500 .
C31 C32 1.378(3) .
C31 H31 0.9500 .
C32 F2 1.358(3) .
C32 C33 1.375(3) .
C33 C34 1.390(3) .
C33 H33 0.9500 .
C34 H34 0.9500 .
C35 C36 1.202(3) .
C36 C37 1.433(3) .
C37 C38 1.388(4) .
C37 C42 1.401(4) .
C38 C39 1.392(4) .
C38 H38 0.9500 .
C39 C40 1.376(4) .
C39 H39 0.9500 .
C40 C41 1.382(4) .
C40 H40 0.9500 .
C41 C42 1.381(4) .
C41 H41 0.9500 .
C42 H42 0.9500 .
C43 C48 1.397(3) .
C43 C44 1.398(3) .
C44 C45 1.389(4) .
C44 H44 0.9500 .
C45 C46 1.387(4) .
C45 H45 0.9500 .
C46 C47 1.383(4) .
C46 H46 0.9500 .
C47 C48 1.386(3) .
C47 H47 0.9500 .
C48 H48 0.9500 .
N1 Zn1 1.9900(18) .
N3 Zn1 1.9882(18) .
Zn1 N3 1.9882(18) 2_655
Zn1 N1 1.9900(18) 2_655
C49 Cl2 1.734(6) .
C49 Cl1 1.833(7) .
C49 H49A 0.9900 .
C49 H49B 0.9900 .

loop_
_geom_torsion_atom_site_label_1
_geom_torsion_atom_site_label_2
_geom_torsion_atom_site_label_3
_geom_torsion_atom_site_label_4
_geom_torsion
N1 C1 C2 C3 -1.0(2)
C9 C1 C2 C3 -179.1(2)
N1 C1 C2 C15 176.1(2)
C9 C1 C2 C15 -2.0(4)
C15 C2 C3 C4 -175.4(2)
C1 C2 C3 C4 1.7(2)
C15 C2 C3 C23 4.3(4)
C1 C2 C3 C23 -178.7(2)
C2 C3 C4 N2 178.8(2)
C23 C3 C4 N2 -0.9(4)
C2 C3 C4 N1 -1.8(2)
C23 C3 C4 N1 178.5(2)
N2 C5 C6 C7 176.1(2)
N3 C5 C6 C7 -3.8(2)
N2 C5 C6 C29 -4.4(3)
N3 C5 C6 C29 175.6(2)
C5 C6 C7 C35 -173.3(2)
C29 C6 C7 C35 7.2(4)
C5 C6 C7 C8 4.2(2)
C29 C6 C7 C8 -175.3(2)
C6 C7 C8 N3 -3.3(2)
C35 C7 C8 N3 174.2(2)
C6 C7 C8 C43 177.1(2)
C35 C7 C8 C43 -5.4(4)
N1 C1 C9 C10 39.0(3)
C2 C1 C9 C10 -143.1(2)
N1 C1 C9 C14 -138.2(2)
C2 C1 C9 C14 39.7(3)
C14 C9 C10 C11 0.8(3)
C1 C9 C10 C11 -176.5(2)
C9 C10 C11 C12 0.6(4)
C10 C11 C12 C13 -1.0(4)
C11 C12 C13 C14 0.0(4)
C12 C13 C14 C9 1.4(4)
C10 C9 C14 C13 -1.8(3)
C1 C9 C14 C13 175.5(2)
C22 C17 C18 C19 -0.1(4)
C16 C17 C18 C19 180.0(2)
C17 C18 C19 C20 0.4(4)
C18 C19 C20 C21 -0.4(4)
C19 C20 C21 C22 0.0(4)
C20 C21 C22 C17 0.3(4)
C18 C17 C22 C21 -0.2(4)
C16 C17 C22 C21 179.7(2)
C2 C3 C23 C24 32.2(3)
C4 C3 C23 C24 -148.2(2)
C2 C3 C23 C28 -148.0(2)
C4 C3 C23 C28 31.6(3)
C28 C23 C24 C25 0.2(3)
C3 C23 C24 C25 179.9(2)
C23 C24 C25 C26 0.5(3)
C24 C25 C26 F1 178.43(19)
C24 C25 C26 C27 -0.9(3)
F1 C26 C27 C28 -178.7(2)
C25 C26 C27 C28 0.6(4)
C26 C27 C28 C23 0.1(4)
C24 C23 C28 C27 -0.5(3)
C3 C23 C28 C27 179.8(2)
C7 C6 C29 C30 -146.5(2)
C5 C6 C29 C30 34.1(3)
C7 C6 C29 C34 35.0(3)
C5 C6 C29 C34 -144.3(2)
C34 C29 C30 C31 0.3(3)
C6 C29 C30 C31 -178.2(2)
C29 C30 C31 C32 -0.4(4)
C30 C31 C32 F2 179.2(2)
C30 C31 C32 C33 0.6(4)
F2 C32 C33 C34 -179.3(2)
C31 C32 C33 C34 -0.7(4)
C32 C33 C34 C29 0.6(4)
C30 C29 C34 C33 -0.4(3)
C6 C29 C34 C33 178.1(2)
C42 C37 C38 C39 0.7(4)
C36 C37 C38 C39 -179.8(2)
C37 C38 C39 C40 -0.1(4)
C38 C39 C40 C41 -0.6(4)
C39 C40 C41 C42 0.7(4)
C40 C41 C42 C37 -0.1(4)
C38 C37 C42 C41 -0.7(4)
C36 C37 C42 C41 179.8(2)
N3 C8 C43 C48 30.6(3)
C7 C8 C43 C48 -149.8(2)
N3 C8 C43 C44 -144.5(2)
C7 C8 C43 C44 35.1(3)
C48 C43 C44 C45 -4.6(3)
C8 C43 C44 C45 170.6(2)
C43 C44 C45 C46 1.3(4)
C44 C45 C46 C47 2.3(4)
C45 C46 C47 C48 -2.6(4)
C46 C47 C48 C43 -0.8(4)
C44 C43 C48 C47 4.3(3)
C8 C43 C48 C47 -170.9(2)
C2 C1 N1 C4 -0.1(2)
C9 C1 N1 C4 178.12(19)
C2 C1 N1 Zn1 -156.90(15)
C9 C1 N1 Zn1 21.3(3)
N2 C4 N1 C1 -179.4(2)
C3 C4 N1 C1 1.2(2)
N2 C4 N1 Zn1 -20.1(3)
C3 C4 N1 Zn1 160.49(14)
N3 C5 N2 C4 10.0(4)
C6 C5 N2 C4 -170.0(2)
N1 C4 N2 C5 10.3(4)
C3 C4 N2 C5 -170.4(2)
C7 C8 N3 C5 0.8(2)
C43 C8 N3 C5 -179.51(19)
C7 C8 N3 Zn1 -160.25(15)
C43 C8 N3 Zn1 19.4(3)
N2 C5 N3 C8 -178.1(2)
C6 C5 N3 C8 1.9(2)
N2 C5 N3 Zn1 -15.0(3)
C6 C5 N3 Zn1 165.03(14)
